data_1530648
loop_
_publ_author_name
'Rodier, N.'
'Tien, V.'

_publ_section_title
;
 Structure cristalline du sulfure mixte de cerium et de dysprosium Ce Dy
 S3
;
_journal_name_full
;
Comptes Rendus Hebdomadaires des Seances de l'Academie des Sciences, Serie C, 
Sciences Chimiques (1966-)
;
_journal_page_first 133
_journal_page_last 136
_journal_volume 285
_journal_year 1977
_chemical_formula_sum 'Ce Dy S3'
_space_group_IT_number 62
_symmetry_space_group_name_Hall '-P 2ac 2n'
_symmetry_space_group_name_H-M 'P n m a'
_cell_angle_alpha 90
_cell_angle_beta 90
_cell_angle_gamma 90
_cell_formula_units_Z 4
_cell_length_a 7.344
_cell_length_b 3.948
_cell_length_c 15.278
_cell_volume 442.972
_citation_journal_id_ASTM CHDCAQ
_cod_data_source_file Rodier_CHDCAQ_1977_116.cif
_cod_data_source_block Ce1Dy1S3
_cod_original_formula_sum 'Ce1 Dy1 S3'
_cod_database_code 1530648

loop_
_symmetry_equiv_pos_as_xyz
x,y,z
-x+1/2,-y,z+1/2
x+1/2,-y+1/2,-z+1/2
-x,y+1/2,-z
-x,-y,-z
x-1/2,y,-z-1/2
-x-1/2,y-1/2,z-1/2
x,-y-1/2,z

loop_
_atom_site_label
_atom_site_type_symbol
_atom_site_fract_x
_atom_site_fract_y
_atom_site_fract_z
_atom_site_occupancy
_atom_site_U_iso_or_equiv
Dy1 Dy+3 0.7677 0.25 0.54342 1 0.0
Ce1 Ce+3 0.1424 0.25 0.20264 1 0.0
S3 S-2 0.3744 0.25 0.5649 1 0.0
S2 S-2 0.1495 0.25 0.7823 1 0.0
S1 S-2 0.01 0.25 0.3932 1 0.0
